data_7217849
loop_
_publ_author_name
'Chen, Hengjun'
'Li, Min'
'Zheng, Guiming'
'Wang, Yifang'
'Song, Yang'
'Han, Conghui'
'Fu, Zhiyong'
'Liao, Shijun'
'Dai, Jing-Cao'

_publ_section_title
;
 Molecular packing, crystal to crystal transformation, electron transfer
 behaviour, photochromic and fluorescent property of three hydrogen-bonded
 supramolecular complexes containing benzenecarboxylate donors and
 viologen acceptors
;
_journal_name_full 'RSC Adv.'
_journal_paper_doi 10.1039/C4RA07471H
_journal_year 2014
_chemical_formula_sum 'C27 H18 N2 O10'
_chemical_formula_weight 530.43
_chemical_name_systematic
; 
 ? 
;
_space_group_IT_number 15
_symmetry_cell_setting monoclinic
_symmetry_space_group_name_Hall '-C 2yc'
_symmetry_space_group_name_H-M 'C 1 2/c 1'
_atom_sites_solution_hydrogens geom
_atom_sites_solution_primary direct
_atom_sites_solution_secondary difmap
_audit_creation_method SHELXL-97
_cell_angle_alpha 90.00
_cell_angle_beta 110.25(3)
_cell_angle_gamma 90.00
_cell_formula_units_Z 8
_cell_length_a 26.032(7)
_cell_length_b 8.8150(15)
_cell_length_c 21.444(8)
_cell_measurement_reflns_used 3936
_cell_measurement_temperature 298(2)
_cell_measurement_theta_max 25.03
_cell_measurement_theta_min 2.99
_cell_volume 4617(2)
_computing_structure_refinement 'SHELXL-97 (Sheldrick, 1997)'
_computing_structure_solution 'SHELXS-97 (Sheldrick, 1990)'
_diffrn_ambient_temperature 298(2)
_diffrn_measured_fraction_theta_full 0.963
_diffrn_measured_fraction_theta_max 0.963
_diffrn_radiation_monochromator graphite
_diffrn_radiation_source 'fine-focus sealed tube'
_diffrn_radiation_type MoK\a
_diffrn_radiation_wavelength 0.71073
_diffrn_reflns_av_R_equivalents 0.0331
_diffrn_reflns_av_sigmaI/netI 0.0267
_diffrn_reflns_limit_h_max 30
_diffrn_reflns_limit_h_min -30
_diffrn_reflns_limit_k_max 10
_diffrn_reflns_limit_k_min -10
_diffrn_reflns_limit_l_max 25
_diffrn_reflns_limit_l_min -25
_diffrn_reflns_number 16709
_diffrn_reflns_theta_full 25.03
_diffrn_reflns_theta_max 25.03
_diffrn_reflns_theta_min 2.99
_exptl_absorpt_coefficient_mu 0.119
_exptl_absorpt_correction_type none
_exptl_crystal_colour yellow
_exptl_crystal_density_diffrn 1.526
_exptl_crystal_density_method 'not measured'
_exptl_crystal_description block
_exptl_crystal_F_000 2192
_exptl_crystal_size_max 0.22
_exptl_crystal_size_mid 0.18
_exptl_crystal_size_min 0.16
_refine_diff_density_max 0.710
_refine_diff_density_min -0.314
_refine_diff_density_rms 0.053
_refine_ls_extinction_method none
_refine_ls_goodness_of_fit_ref 1.075
_refine_ls_hydrogen_treatment mixed
_refine_ls_matrix_type full
_refine_ls_number_parameters 368
_refine_ls_number_reflns 3936
_refine_ls_number_restraints 2
_refine_ls_restrained_S_all 1.078
_refine_ls_R_factor_all 0.0606
_refine_ls_R_factor_gt 0.0426
_refine_ls_shift/su_max 0.000
_refine_ls_shift/su_mean 0.000
_refine_ls_structure_factor_coef Fsqd
_refine_ls_weighting_details 'calc w=1/[\s^2^(Fo^2^)+(0.0753P)^2^+1.1972P] where P=(Fo^2^+2Fc^2^)/3'
_refine_ls_weighting_scheme calc
_refine_ls_wR_factor_gt 0.1139
_refine_ls_wR_factor_ref 0.1275
_reflns_number_gt 2922
_reflns_number_total 3936
_reflns_threshold_expression >2sigma(I)
_cod_data_source_file c4ra07471h2.cif
_cod_data_source_block 1
_cod_depositor_comments
;
The following automatic conversions were performed:

'_symmetry_cell_setting' value 'Monoclinic' changed to 'monoclinic'
according to
/usr/data/users/saulius/crontab/automatic-downloads/rss-feeds/RSC/lib/dictionaries/cif_core.dic
dictionary named 'cif_core.dic' version 2.4.2 from
2011-04-26.

'_exptl_absorpt_correction_type' value 'None' changed to
'none' according to
/usr/data/users/saulius/crontab/automatic-downloads/rss-feeds/RSC/lib/dictionaries/cif_core.dic
dictionary named 'cif_core.dic' version 2.4.2 from 2011-04-26.

Automatic conversion script
Id: cif_fix_values 2281 2013-09-26 08:29:07Z andrius 
;
_cod_original_sg_symbol_H-M C2/c
_cod_database_code 7217849

loop_
_symmetry_equiv_pos_as_xyz
'x, y, z'
'-x, y, -z+1/2'
'x+1/2, y+1/2, z'
'-x+1/2, y+1/2, -z+1/2'
'-x, -y, -z'
'x, -y, z-1/2'
'-x+1/2, -y+1/2, -z'
'x+1/2, -y+1/2, z-1/2'

loop_
_atom_site_label
_atom_site_type_symbol
_atom_site_fract_x
_atom_site_fract_y
_atom_site_fract_z
_atom_site_U_iso_or_equiv
_atom_site_adp_type
_atom_site_occupancy
_atom_site_symmetry_multiplicity
_atom_site_calc_flag
_atom_site_refinement_flags
O1 O 0.18916(7) 1.25066(19) 0.28417(7) 0.0564(4) Uani 1 1 d .
O2 O 0.22806(7) 1.09986(19) 0.37073(7) 0.0613(4) Uani 1 1 d .
O3 O 0.03612(6) 0.80025(16) 0.12260(6) 0.0497(4) Uani 1 1 d .
O4 O 0.01723(11) 0.60950(18) 0.17519(8) 0.0826(7) Uani 1 1 d D
O5 O 0.00840(11) 0.33995(19) 0.16784(8) 0.0838(7) Uani 1 1 d .
H3 H 0.0141(16) 0.505(2) 0.173(2) 0.120(13) Uiso 1 1 d D
O6 O 0.01485(7) 0.16271(16) 0.10118(7) 0.0544(4) Uani 1 1 d .
O7 O 0.28283(8) -0.03170(19) 0.12940(8) 0.0655(5) Uani 1 1 d .
O8 O 0.35270(8) -0.0443(2) 0.09423(9) 0.0760(5) Uani 1 1 d .
O9 O 0.37124(9) 0.0165(3) -0.00601(13) 0.0905(7) Uani 1 1 d D
H4 H 0.3698(14) -0.007(4) 0.0348(11) 0.098(11) Uiso 1 1 d D
O10 O 0.34070(8) 0.1673(2) -0.09063(10) 0.0788(6) Uani 1 1 d .
N1 N 0.06310(7) 1.0890(2) -0.25364(9) 0.0469(4) Uani 1 1 d .
H2 H 0.0527(12) 1.120(3) -0.2950(16) 0.082(9) Uiso 1 1 d .
N2 N 0.14493(6) 0.91287(17) 0.08162(7) 0.0360(4) Uani 1 1 d .
C1 C 0.06921(8) 0.9433(3) -0.23796(10) 0.0470(5) Uani 1 1 d .
H1A H 0.0619 0.8708 -0.2714 0.056 Uiso 1 1 calc R
C2 C 0.08643(8) 0.8980(2) -0.17206(9) 0.0435(5) Uani 1 1 d .
H2A H 0.0916 0.7958 -0.1608 0.052 Uiso 1 1 calc R
C3 C 0.07260(9) 1.1965(3) -0.20793(10) 0.0496(5) Uani 1 1 d .
H3A H 0.0682 1.2979 -0.2206 0.060 Uiso 1 1 calc R
C4 C 0.08884(9) 1.1588(2) -0.14203(10) 0.0469(5) Uani 1 1 d .
H4A H 0.0952 1.2343 -0.1100 0.056 Uiso 1 1 calc R
C5 C 0.09576(8) 1.0080(2) -0.12328(9) 0.0388(4) Uani 1 1 d .
C6 C 0.11246(8) 0.9685(2) -0.05184(9) 0.0376(4) Uani 1 1 d .
C7 C 0.08602(8) 1.0363(2) -0.01290(9) 0.0442(5) Uani 1 1 d .
H7A H 0.0569 1.1020 -0.0322 0.053 Uiso 1 1 calc R
C8 C 0.10267(8) 1.0070(2) 0.05342(9) 0.0421(5) Uani 1 1 d .
H8A H 0.0847 1.0523 0.0793 0.050 Uiso 1 1 calc R
C9 C 0.15462(8) 0.8687(2) -0.02215(9) 0.0424(5) Uani 1 1 d .
H9A H 0.1721 0.8195 -0.0476 0.051 Uiso 1 1 calc R
C10 C 0.17076(8) 0.8420(2) 0.04502(9) 0.0423(5) Uani 1 1 d .
H10A H 0.1994 0.7754 0.0652 0.051 Uiso 1 1 calc R
C11 C 0.16415(8) 0.8895(2) 0.15309(9) 0.0384(4) Uani 1 1 d .
C12 C 0.17026(8) 0.7425(2) 0.17707(10) 0.0444(5) Uani 1 1 d .
H12A H 0.1618 0.6602 0.1481 0.053 Uiso 1 1 calc R
C13 C 0.18921(9) 0.7207(3) 0.24502(10) 0.0509(5) Uani 1 1 d .
H13A H 0.1938 0.6229 0.2624 0.061 Uiso 1 1 calc R
C14 C 0.20133(9) 0.8439(3) 0.28711(10) 0.0494(5) Uani 1 1 d .
H14A H 0.2147 0.8280 0.3328 0.059 Uiso 1 1 calc R
C15 C 0.17510(8) 1.0143(2) 0.19439(9) 0.0394(4) Uani 1 1 d .
H15A H 0.1699 1.1121 0.1770 0.047 Uiso 1 1 calc R
C16 C 0.19413(8) 0.9903(2) 0.26295(9) 0.0419(5) Uani 1 1 d .
C17 C 0.20594(8) 1.1186(3) 0.31142(10) 0.0461(5) Uani 1 1 d .
C18 C 0.01088(9) 0.2961(2) 0.11152(9) 0.0432(5) Uani 1 1 d .
C19 C 0.00569(8) 0.4118(2) 0.05725(9) 0.0364(4) Uani 1 1 d .
C20 C 0.01255(8) 0.5702(2) 0.06258(9) 0.0364(4) Uani 1 1 d .
C21 C 0.00718(8) 0.6516(2) 0.00546(9) 0.0381(4) Uani 1 1 d .
H21A H 0.0126 0.7559 0.0094 0.046 Uiso 1 1 calc R
C22 C 0.02405(9) 0.6652(2) 0.12454(9) 0.0433(5) Uani 1 1 d .
C23 C 0.30684(10) 0.0074(2) 0.09140(10) 0.0492(5) Uani 1 1 d .
C24 C 0.27953(9) 0.1296(2) 0.04049(9) 0.0424(5) Uani 1 1 d .
C25 C 0.29444(8) 0.1805(2) -0.01348(9) 0.0429(5) Uani 1 1 d .
C26 C 0.26412(8) 0.2990(2) -0.05116(9) 0.0425(5) Uani 1 1 d .
H26A H 0.2739 0.3334 -0.0865 0.051 Uiso 1 1 calc R
C27 C 0.33771(10) 0.1190(3) -0.03928(12) 0.0548(6) Uani 1 1 d .
H1 H 0.1991(14) 1.330(4) 0.3188(17) 0.100(10) Uiso 1 1 d .

loop_
_atom_site_aniso_label
_atom_site_aniso_U_11
_atom_site_aniso_U_22
_atom_site_aniso_U_33
_atom_site_aniso_U_23
_atom_site_aniso_U_13
_atom_site_aniso_U_12
O1 0.0743(10) 0.0556(9) 0.0367(8) -0.0092(7) 0.0161(7) -0.0071(8)
O2 0.0733(10) 0.0776(11) 0.0273(7) -0.0038(7) 0.0099(7) -0.0058(8)
O3 0.0740(10) 0.0406(8) 0.0340(7) -0.0085(6) 0.0181(7) -0.0081(7)
O4 0.171(2) 0.0440(9) 0.0427(9) -0.0079(7) 0.0497(11) -0.0122(11)
O5 0.174(2) 0.0458(9) 0.0426(9) 0.0024(7) 0.0517(11) 0.0009(11)
O6 0.0829(11) 0.0376(8) 0.0456(8) 0.0044(6) 0.0260(8) 0.0070(7)
O7 0.0852(12) 0.0613(10) 0.0481(9) 0.0203(8) 0.0207(9) 0.0080(9)
O8 0.0841(13) 0.0694(11) 0.0734(12) 0.0256(9) 0.0258(10) 0.0269(10)
O9 0.0919(14) 0.0921(15) 0.1053(17) 0.0416(13) 0.0567(13) 0.0408(12)
O10 0.0915(13) 0.0906(13) 0.0701(12) 0.0172(10) 0.0480(10) 0.0156(11)
N1 0.0466(10) 0.0655(12) 0.0283(9) 0.0100(8) 0.0128(7) 0.0070(8)
N2 0.0421(8) 0.0403(8) 0.0255(7) 0.0006(7) 0.0115(6) 0.0022(7)
C1 0.0462(11) 0.0633(14) 0.0308(10) -0.0044(9) 0.0122(8) -0.0023(10)
C2 0.0500(11) 0.0491(11) 0.0312(10) 0.0006(8) 0.0140(8) -0.0011(9)
C3 0.0599(12) 0.0526(12) 0.0368(10) 0.0085(10) 0.0173(9) 0.0077(10)
C4 0.0572(12) 0.0478(11) 0.0330(10) 0.0020(9) 0.0122(9) 0.0019(10)
C5 0.0408(10) 0.0483(11) 0.0269(9) 0.0044(8) 0.0110(8) 0.0027(8)
C6 0.0431(10) 0.0408(10) 0.0278(9) -0.0009(8) 0.0109(8) -0.0011(9)
C7 0.0504(11) 0.0481(11) 0.0318(10) 0.0041(8) 0.0113(8) 0.0093(9)
C8 0.0489(11) 0.0481(11) 0.0326(10) 0.0016(8) 0.0183(8) 0.0073(9)
C9 0.0536(11) 0.0446(10) 0.0298(9) -0.0018(8) 0.0155(8) 0.0081(9)
C10 0.0511(11) 0.0433(10) 0.0314(9) 0.0011(8) 0.0132(8) 0.0082(9)
C11 0.0427(10) 0.0475(11) 0.0240(9) 0.0031(8) 0.0102(7) 0.0018(9)
C12 0.0540(11) 0.0445(11) 0.0364(10) 0.0026(8) 0.0180(9) 0.0046(9)
C13 0.0642(13) 0.0499(12) 0.0404(11) 0.0129(9) 0.0203(10) 0.0111(10)
C14 0.0546(12) 0.0644(13) 0.0284(10) 0.0079(10) 0.0134(9) 0.0078(11)
C15 0.0472(10) 0.0434(10) 0.0293(9) 0.0027(8) 0.0155(8) 0.0009(9)
C16 0.0397(10) 0.0590(12) 0.0279(9) 0.0005(9) 0.0127(8) 0.0003(9)
C17 0.0467(11) 0.0613(13) 0.0320(10) -0.0041(9) 0.0158(9) -0.0091(10)
C18 0.0591(12) 0.0362(10) 0.0334(10) -0.0012(8) 0.0150(9) 0.0030(9)
C19 0.0452(10) 0.0365(10) 0.0280(9) -0.0008(7) 0.0134(8) 0.0035(8)
C20 0.0437(10) 0.0358(9) 0.0283(9) -0.0019(8) 0.0107(8) 0.0036(8)
C21 0.0468(10) 0.0330(9) 0.0347(10) -0.0016(8) 0.0144(8) 0.0034(8)
C22 0.0601(12) 0.0392(11) 0.0291(10) -0.0011(8) 0.0135(9) 0.0033(9)
C23 0.0677(14) 0.0354(10) 0.0371(11) 0.0004(9) 0.0085(10) 0.0010(10)
C24 0.0561(12) 0.0335(9) 0.0319(10) -0.0033(8) 0.0079(8) -0.0074(9)
C25 0.0535(11) 0.0349(10) 0.0357(10) -0.0033(8) 0.0094(9) -0.0064(9)
C26 0.0581(12) 0.0366(10) 0.0305(9) -0.0013(8) 0.0122(9) -0.0075(9)
C27 0.0572(13) 0.0490(12) 0.0582(14) 0.0024(11) 0.0200(11) -0.0011(11)

loop_
_atom_type_symbol
_atom_type_description
_atom_type_scat_dispersion_real
_atom_type_scat_dispersion_imag
_atom_type_scat_source
C C 0.0033 0.0016 'International Tables Vol C Tables 4.2.6.8 and 6.1.1.4'
H H 0.0000 0.0000 'International Tables Vol C Tables 4.2.6.8 and 6.1.1.4'
N N 0.0061 0.0033 'International Tables Vol C Tables 4.2.6.8 and 6.1.1.4'
O O 0.0106 0.0060 'International Tables Vol C Tables 4.2.6.8 and 6.1.1.4'

loop_
_geom_angle_atom_site_label_1
_geom_angle_atom_site_label_2
_geom_angle_atom_site_label_3
_geom_angle
_geom_angle_site_symmetry_1
_geom_angle_site_symmetry_3
C17 O1 H1 110(2) . .
C22 O4 H3 113(2) . .
C27 O9 H4 117(2) . .
C1 N1 C3 122.12(18) . .
C1 N1 H2 122(2) . .
C3 N1 H2 116(2) . .
C8 N2 C10 121.27(16) . .
C8 N2 C11 119.47(15) . .
C10 N2 C11 119.25(16) . .
N1 C1 C2 120.47(19) . .
N1 C1 H1A 119.8 . .
C2 C1 H1A 119.8 . .
C5 C2 C1 118.61(19) . .
C5 C2 H2A 120.7 . .
C1 C2 H2A 120.7 . .
N1 C3 C4 120.1(2) . .
N1 C3 H3A 119.9 . .
C4 C3 H3A 119.9 . .
C3 C4 C5 119.8(2) . .
C3 C4 H4A 120.1 . .
C5 C4 H4A 120.1 . .
C4 C5 C2 118.85(17) . .
C4 C5 C6 119.27(17) . .
C2 C5 C6 121.88(17) . .
C9 C6 C7 118.58(17) . .
C9 C6 C5 121.95(17) . .
C7 C6 C5 119.44(17) . .
C8 C7 C6 120.15(18) . .
C8 C7 H7A 119.9 . .
C6 C7 H7A 119.9 . .
N2 C8 C7 120.20(18) . .
N2 C8 H8A 119.9 . .
C7 C8 H8A 119.9 . .
C10 C9 C6 119.94(18) . .
C10 C9 H9A 120.0 . .
C6 C9 H9A 120.0 . .
N2 C10 C9 119.81(18) . .
N2 C10 H10A 120.1 . .
C9 C10 H10A 120.1 . .
C15 C11 C12 122.50(17) . .
C15 C11 N2 118.92(17) . .
C12 C11 N2 118.58(17) . .
C13 C12 C11 118.40(19) . .
C13 C12 H12A 120.8 . .
C11 C12 H12A 120.8 . .
C14 C13 C12 120.0(2) . .
C14 C13 H13A 120.0 . .
C12 C13 H13A 120.0 . .
C13 C14 C16 121.41(18) . .
C13 C14 H14A 119.3 . .
C16 C14 H14A 119.3 . .
C11 C15 C16 118.33(18) . .
C11 C15 H15A 120.8 . .
C16 C15 H15A 120.8 . .
C14 C16 C15 119.36(19) . .
C14 C16 C17 118.59(18) . .
C15 C16 C17 122.03(19) . .
O2 C17 O1 123.7(2) . .
O2 C17 C16 122.4(2) . .
O1 C17 C16 113.97(17) . .
O6 C18 O5 119.89(18) . .
O6 C18 C19 120.25(17) . .
O5 C18 C19 119.77(17) . .
C21 C19 C20 117.38(16) 5_565 .
C21 C19 C18 113.64(16) 5_565 .
C20 C19 C18 128.97(16) . .
C21 C20 C19 118.12(16) . .
C21 C20 C22 114.78(16) . .
C19 C20 C22 127.09(16) . .
C20 C21 C19 124.49(18) . 5_565
C20 C21 H21A 117.8 . .
C19 C21 H21A 117.8 5_565 .
O3 C22 O4 121.22(17) . .
O3 C22 C20 118.71(17) . .
O4 C22 C20 119.85(18) . .
O7 C23 O8 123.7(2) . .
O7 C23 C24 116.9(2) . .
O8 C23 C24 119.3(2) . .
C26 C24 C25 117.65(18) 7 .
C26 C24 C23 114.13(18) 7 .
C25 C24 C23 128.2(2) . .
C26 C25 C24 116.94(19) . .
C26 C25 C27 113.65(18) . .
C24 C25 C27 129.33(19) . .
C24 C26 C25 125.41(19) 7 .
C24 C26 H26A 117.3 7 .
C25 C26 H26A 117.3 . .
O10 C27 O9 120.5(2) . .
O10 C27 C25 119.8(2) . .
O9 C27 C25 119.7(2) . .

loop_
_geom_bond_atom_site_label_1
_geom_bond_atom_site_label_2
_geom_bond_distance
_geom_bond_site_symmetry_2
O1 C17 1.308(3) .
O1 H1 0.99(4) .
O2 C17 1.212(2) .
O3 C22 1.235(2) .
O4 C22 1.259(3) .
O4 H3 0.928(19) .
O5 C18 1.291(2) .
O6 C18 1.208(2) .
O7 C23 1.235(3) .
O8 C23 1.259(3) .
O9 C27 1.287(3) .
O9 H4 0.913(19) .
O10 C27 1.208(3) .
N1 C1 1.323(3) .
N1 C3 1.324(3) .
N1 H2 0.88(3) .
N2 C8 1.343(3) .
N2 C10 1.350(3) .
N2 C11 1.453(2) .
C1 C2 1.385(3) .
C1 H1A 0.9300 .
C2 C5 1.385(3) .
C2 H2A 0.9300 .
C3 C4 1.368(3) .
C3 H3A 0.9300 .
C4 C5 1.382(3) .
C4 H4A 0.9300 .
C5 C6 1.482(3) .
C6 C9 1.378(3) .
C6 C7 1.388(3) .
C7 C8 1.360(3) .
C7 H7A 0.9300 .
C8 H8A 0.9300 .
C9 C10 1.374(3) .
C9 H9A 0.9300 .
C10 H10A 0.9300 .
C11 C15 1.379(3) .
C11 C12 1.383(3) .
C12 C13 1.380(3) .
C12 H12A 0.9300 .
C13 C14 1.377(3) .
C13 H13A 0.9300 .
C14 C16 1.379(3) .
C14 H14A 0.9300 .
C15 C16 1.396(3) .
C15 H15A 0.9300 .
C16 C17 1.494(3) .
C18 C19 1.518(3) .
C19 C21 1.386(3) 5_565
C19 C20 1.407(3) .
C20 C21 1.384(3) .
C20 C22 1.511(3) .
C21 C19 1.386(3) 5_565
C21 H21A 0.9300 .
C23 C24 1.523(3) .
C24 C26 1.385(3) 7
C24 C25 1.415(3) .
C25 C26 1.388(3) .
C25 C27 1.516(3) .
C26 C24 1.385(3) 7
C26 H26A 0.9300 .

loop_
_geom_torsion_atom_site_label_1
_geom_torsion_atom_site_label_2
_geom_torsion_atom_site_label_3
_geom_torsion_atom_site_label_4
_geom_torsion
_geom_torsion_site_symmetry_1
_geom_torsion_site_symmetry_4
C3 N1 C1 C2 -0.5(3) . .
N1 C1 C2 C5 1.6(3) . .
C1 N1 C3 C4 -0.6(3) . .
N1 C3 C4 C5 0.5(3) . .
C3 C4 C5 C2 0.5(3) . .
C3 C4 C5 C6 -178.98(19) . .
C1 C2 C5 C4 -1.6(3) . .
C1 C2 C5 C6 177.93(18) . .
C4 C5 C6 C9 -131.7(2) . .
C2 C5 C6 C9 48.8(3) . .
C4 C5 C6 C7 46.7(3) . .
C2 C5 C6 C7 -132.8(2) . .
C9 C6 C7 C8 1.6(3) . .
C5 C6 C7 C8 -176.73(19) . .
C10 N2 C8 C7 -1.9(3) . .
C11 N2 C8 C7 176.54(18) . .
C6 C7 C8 N2 0.3(3) . .
C7 C6 C9 C10 -2.0(3) . .
C5 C6 C9 C10 176.28(19) . .
C8 N2 C10 C9 1.5(3) . .
C11 N2 C10 C9 -176.96(18) . .
C6 C9 C10 N2 0.5(3) . .
C8 N2 C11 C15 -50.3(2) . .
C10 N2 C11 C15 128.2(2) . .
C8 N2 C11 C12 129.1(2) . .
C10 N2 C11 C12 -52.4(2) . .
C15 C11 C12 C13 -1.5(3) . .
N2 C11 C12 C13 179.18(18) . .
C11 C12 C13 C14 0.2(3) . .
C12 C13 C14 C16 1.1(3) . .
C12 C11 C15 C16 1.4(3) . .
N2 C11 C15 C16 -179.29(17) . .
C13 C14 C16 C15 -1.2(3) . .
C13 C14 C16 C17 177.5(2) . .
C11 C15 C16 C14 0.0(3) . .
C11 C15 C16 C17 -178.71(18) . .
C14 C16 C17 O2 9.6(3) . .
C15 C16 C17 O2 -171.7(2) . .
C14 C16 C17 O1 -168.88(18) . .
C15 C16 C17 O1 9.8(3) . .
O6 C18 C19 C21 14.8(3) . 5_565
O5 C18 C19 C21 -161.9(2) . 5_565
O6 C18 C19 C20 -164.7(2) . .
O5 C18 C19 C20 18.6(3) . .
C21 C19 C20 C21 -1.4(3) 5_565 .
C18 C19 C20 C21 178.08(19) . .
C21 C19 C20 C22 177.02(18) 5_565 .
C18 C19 C20 C22 -3.5(3) . .
C19 C20 C21 C19 1.5(3) . 5_565
C22 C20 C21 C19 -177.12(18) . 5_565
C21 C20 C22 O3 -11.1(3) . .
C19 C20 C22 O3 170.52(19) . .
C21 C20 C22 O4 163.6(2) . .
C19 C20 C22 O4 -14.8(3) . .
O7 C23 C24 C26 11.1(3) . 7
O8 C23 C24 C26 -166.61(19) . 7
O7 C23 C24 C25 -171.25(19) . .
O8 C23 C24 C25 11.1(3) . .
C26 C24 C25 C26 0.4(3) 7 .
C23 C24 C25 C26 -177.19(18) . .
C26 C24 C25 C27 -176.14(19) 7 .
C23 C24 C25 C27 6.2(3) . .
C24 C25 C26 C24 -0.5(3) . 7
C27 C25 C26 C24 176.64(18) . 7
C26 C25 C27 O10 -4.6(3) . .
C24 C25 C27 O10 172.0(2) . .
C26 C25 C27 O9 174.9(2) . .
C24 C25 C27 O9 -8.4(4) . .
